data_4517767
loop_
_publ_author_name
'Wang, Ning'
'Yang, Qin'
'Deng, Zhihong'
'Mao, Xuechun'
'Peng, Yiyuan'

_publ_section_title
;
 Rhodium-Catalyzed Merging of 2-Arylquinazolinone and 2,2-Difluorovinyl
 Tosylate: Diverse Synthesis of Monofluoroolefin Quinazolinone
 Derivatives.
;
_journal_issue 24
_journal_name_full 'ACS omega'
_journal_page_first 14635
_journal_page_last 14644
_journal_paper_doi 10.1021/acsomega.0c01344
_journal_volume 5
_journal_year 2020
_chemical_formula_moiety 'C24 H19 F N2 O4 S'
_chemical_formula_sum 'C24 H19 F N2 O4 S'
_chemical_formula_weight 450.47
_space_group_crystal_system triclinic
_space_group_IT_number 2
_space_group_name_Hall '-P 1'
_space_group_name_H-M_alt 'P -1'
_atom_sites_solution_hydrogens mixed
_atom_sites_solution_primary dual
_audit_creation_date 2020-02-08
_audit_creation_method
;
Olex2 1.2
(compiled 2018.05.29 svn.r3508 for OlexSys, GUI svn.r5506)
;
_cell_angle_alpha 94.192(5)
_cell_angle_beta 91.254(5)
_cell_angle_gamma 96.483(5)
_cell_formula_units_Z 2
_cell_length_a 5.8952(4)
_cell_length_b 8.3803(4)
_cell_length_c 21.5947(13)
_cell_measurement_reflns_used 5680
_cell_measurement_temperature 293
_cell_measurement_theta_max 28.0220
_cell_measurement_theta_min 3.8850
_cell_volume 1056.71(11)
_computing_cell_refinement 'CrysAlisPro 1.171.40.53 (Rigaku OD, 2019)'
_computing_data_collection 'CrysAlisPro 1.171.40.53 (Rigaku OD, 2019)'
_computing_data_reduction 'CrysAlisPro 1.171.40.53 (Rigaku OD, 2019)'
_computing_molecular_graphics 'Olex2 (Dolomanov et al., 2009)'
_computing_publication_material 'Olex2 (Dolomanov et al., 2009)'
_computing_structure_refinement 'ShelXL (Sheldrick, 2015)'
_computing_structure_solution 'ShelXT (Sheldrick, 2015)'
_diffrn_ambient_temperature 293
_diffrn_detector 'CCD plate'
_diffrn_detector_area_resol_mean 8.0353
_diffrn_detector_type EosS2
_diffrn_measured_fraction_theta_full 0.996
_diffrn_measured_fraction_theta_max 0.851
_diffrn_measurement_details
;
List of Runs (angles in degrees, time in seconds):

  # Type    Start    End  Width  t~exp~   \w     \q     \k     \f   Frames
--------------------------------------------------------------------------
  1  \w    -88.00 -35.00   1.00    2.49    --  -15.92-178.00 -90.00   53
  2  \w    -51.00  44.00   1.00    2.49    --   16.85 -77.00-180.00   95
  3  \w    -10.00  84.00   1.00    2.49    --   16.85  77.00 -60.00   94
  4  \w    -10.00  84.00   1.00    2.49    --   16.85  77.00  90.00   94
  5  \w    -50.00  34.00   1.00    2.49    --   16.85 -57.00  30.00   84
  6  \w      0.00  84.00   1.00    2.49    --   16.85  57.00  90.00   84
  7  \w    -88.00 -35.00   1.00    2.49    --  -15.92-178.00-180.00   53
  8  \w      0.00  25.00   1.00    2.49    --   16.85  57.00-180.00   25
;
_diffrn_measurement_device 'four-circle diffractometer'
_diffrn_measurement_device_type 'SuperNova, Single source at offset/far, EosS2'
_diffrn_measurement_method '\w scans'
_diffrn_orient_matrix_type 'CrysAlisPro convention (1999,Acta A55,543-557)'
_diffrn_orient_matrix_UB_11 -0.0476276000
_diffrn_orient_matrix_UB_12 -0.0755859000
_diffrn_orient_matrix_UB_13 -0.0143210000
_diffrn_orient_matrix_UB_21 -0.0425832000
_diffrn_orient_matrix_UB_22 -0.0226037000
_diffrn_orient_matrix_UB_23 0.0289474000
_diffrn_orient_matrix_UB_31 -0.1029332000
_diffrn_orient_matrix_UB_32 0.0327772000
_diffrn_orient_matrix_UB_33 -0.0065285000
_diffrn_radiation_monochromator mirror
_diffrn_radiation_probe x-ray
_diffrn_radiation_type MoK\a
_diffrn_radiation_wavelength 0.71073
_diffrn_reflns_av_R_equivalents 0.0275
_diffrn_reflns_av_unetI/netI 0.0360
_diffrn_reflns_Laue_measured_fraction_full 0.996
_diffrn_reflns_Laue_measured_fraction_max 0.851
_diffrn_reflns_limit_h_max 7
_diffrn_reflns_limit_h_min -8
_diffrn_reflns_limit_k_max 11
_diffrn_reflns_limit_k_min -11
_diffrn_reflns_limit_l_max 28
_diffrn_reflns_limit_l_min -28
_diffrn_reflns_number 13855
_diffrn_reflns_point_group_measured_fraction_full 0.996
_diffrn_reflns_point_group_measured_fraction_max 0.851
_diffrn_reflns_theta_full 25.242
_diffrn_reflns_theta_max 29.474
_diffrn_reflns_theta_min 3.480
_diffrn_source 'micro-focus sealed X-ray tube'
_diffrn_source_type 'SuperNova (Mo) X-ray Source'
_exptl_absorpt_coefficient_mu 0.197
_exptl_absorpt_correction_T_max 1.00000
_exptl_absorpt_correction_T_min 0.57022
_exptl_absorpt_correction_type multi-scan
_exptl_absorpt_process_details
;
CrysAlisPro 1.171.40.53 (Rigaku Oxford Diffraction, 2019)
Empirical absorption correction using spherical harmonics,
 implemented in SCALE3 ABSPACK scaling algorithm.
;
_exptl_crystal_colour 'clear light yellow'
_exptl_crystal_colour_lustre clear
_exptl_crystal_colour_modifier light
_exptl_crystal_colour_primary yellow
_exptl_crystal_density_diffrn 1.416
_exptl_crystal_description prism
_exptl_crystal_F_000 468
_exptl_crystal_preparation 'as synthesized'
_exptl_crystal_recrystallization_method 'slow evaporated from DCM'
_exptl_crystal_size_max 0.5
_exptl_crystal_size_mid 0.4
_exptl_crystal_size_min 0.3
_refine_diff_density_max 0.261
_refine_diff_density_min -0.419
_refine_diff_density_rms 0.060
_refine_ls_extinction_method none
_refine_ls_goodness_of_fit_ref 1.062
_refine_ls_hydrogen_treatment mixed
_refine_ls_matrix_type full
_refine_ls_number_parameters 343
_refine_ls_number_reflns 4995
_refine_ls_number_restraints 0
_refine_ls_restrained_S_all 1.062
_refine_ls_R_factor_all 0.0631
_refine_ls_R_factor_gt 0.0500
_refine_ls_shift/su_max 0.000
_refine_ls_shift/su_mean 0.000
_refine_ls_structure_factor_coef Fsqd
_refine_ls_weighting_details 'w=1/[\s^2^(Fo^2^)+(0.0587P)^2^+0.2292P] where P=(Fo^2^+2Fc^2^)/3'
_refine_ls_weighting_scheme calc
_refine_ls_wR_factor_gt 0.1179
_refine_ls_wR_factor_ref 0.1264
_reflns_Friedel_coverage 0.000
_reflns_number_gt 4119
_reflns_number_total 4995
_reflns_threshold_expression 'I > 2\s(I)'
_cod_data_source_file ao0c01344_si_002.cif
_cod_data_source_block wn-4
_cod_depositor_comments 'Adding full bibliography for 4517767.cif.'
_cod_database_code 4517767
_shelxl_version_number 2014-1
_shelx_space_group_comment
;
The symmetry employed for this shelxl refinement is uniquely defined
by the following loop, which should always be used as a source of
symmetry information in preference to the above space-group names.
They are only intended as comments.
;
_shelx_estimated_absorpt_t_max 0.943
_shelx_estimated_absorpt_t_min 0.908
_reflns_odcompleteness_completeness 99.82
_reflns_odcompleteness_iscentric 1
_reflns_odcompleteness_theta 26.32
_olex2_refinement_description
;
1. Fixed Uiso
 At 1.5 times of:
  All C(H,H,H) groups
2.a Idealised Me refined as rotating group:
 C15(H15a,H15b,H15c), C24(H24a,H24b,H24c)
;
_olex2_date_sample_completion 2019-07-23
_olex2_date_sample_data_collection 2019-07-23
_olex2_date_sample_submission 2019-07-23
_olex2_submission_special_instructions 'No special instructions were received'
_oxdiff_exptl_absorpt_empirical_details
;
Empirical correction (ABSPACK) includes:
- Absorption correction using spherical harmonics
- Frame scaling
;
_oxdiff_exptl_absorpt_empirical_full_max 1.385
_oxdiff_exptl_absorpt_empirical_full_min 0.457

loop_
_space_group_symop_operation_xyz
'x, y, z'
'-x, -y, -z'

loop_
_atom_site_label
_atom_site_type_symbol
_atom_site_fract_x
_atom_site_fract_y
_atom_site_fract_z
_atom_site_U_iso_or_equiv
_atom_site_adp_type
_atom_site_occupancy
_atom_site_site_symmetry_order
_atom_site_calc_flag
_atom_site_refinement_flags_posn
_atom_site_refinement_flags_adp
_atom_site_refinement_flags_occupancy
_atom_site_disorder_assembly
_atom_site_disorder_group
S1 S 0.69830(7) 0.26626(5) 0.90862(2) 0.03487(14) Uani 1 1 d . . . . .
F1 F 0.31724(19) 0.34549(16) 0.74798(5) 0.0553(3) Uani 1 1 d . . . . .
O2 O 0.53532(19) 0.26720(16) 0.84818(5) 0.0401(3) Uani 1 1 d . . . . .
O3 O 0.8339(2) 0.13833(16) 0.89854(6) 0.0488(3) Uani 1 1 d . . . . .
O4 O 0.5417(2) 0.26769(17) 0.95743(6) 0.0491(4) Uani 1 1 d . . . . .
O1 O -0.1784(3) -0.1283(2) 0.53890(6) 0.0642(4) Uani 1 1 d . . . . .
N2 N 0.1321(3) 0.0205(2) 0.58452(7) 0.0465(4) Uani 1 1 d . . . . .
N1 N 0.2225(3) 0.0334(2) 0.69087(7) 0.0483(4) Uani 1 1 d . . . . .
C18 C 0.8707(3) 0.4505(2) 0.91021(7) 0.0323(4) Uani 1 1 d . . . . .
C16 C 0.5189(3) 0.2848(2) 0.74122(8) 0.0385(4) Uani 1 1 d . . . . .
C17 C 0.6297(3) 0.2490(2) 0.78987(8) 0.0376(4) Uani 1 1 d . . . . .
C21 C 1.1412(3) 0.7427(2) 0.91231(9) 0.0449(5) Uani 1 1 d . . . . .
C14 C 0.6002(3) 0.2757(2) 0.67681(8) 0.0392(4) Uani 1 1 d . . . . .
C23 C 0.7981(3) 0.5852(2) 0.94124(8) 0.0409(4) Uani 1 1 d . . . . .
C3 C -0.1266(3) -0.1248(2) 0.64847(9) 0.0440(4) Uani 1 1 d . . . . .
C1 C 0.2703(3) 0.0763(2) 0.63608(8) 0.0415(4) Uani 1 1 d . . . . .
C19 C 1.0757(3) 0.4591(3) 0.88054(9) 0.0439(4) Uani 1 1 d . . . . .
C22 C 0.9356(4) 0.7300(3) 0.94176(10) 0.0472(5) Uani 1 1 d . . . . .
C8 C 0.0226(3) -0.0657(2) 0.69831(8) 0.0447(4) Uani 1 1 d . . . . .
C9 C 0.4790(3) 0.1843(2) 0.62665(8) 0.0414(4) Uani 1 1 d . . . . .
C20 C 1.2085(3) 0.6058(3) 0.88147(10) 0.0503(5) Uani 1 1 d . . . . .
C13 C 0.8034(3) 0.3688(3) 0.66636(9) 0.0455(5) Uani 1 1 d . . . . .
C12 C 0.8932(3) 0.3790(3) 0.60753(9) 0.0493(5) Uani 1 1 d . . . . .
C2 C -0.0653(4) -0.0807(2) 0.58685(9) 0.0475(5) Uani 1 1 d . . . . .
C10 C 0.5698(4) 0.1963(3) 0.56785(9) 0.0534(5) Uani 1 1 d . . . . .
C11 C 0.7707(4) 0.2913(3) 0.55861(10) 0.0577(6) Uani 1 1 d . . . . .
C4 C -0.3289(4) -0.2209(3) 0.65891(11) 0.0556(5) Uani 1 1 d . . . . .
C15 C 1.1098(4) 0.4852(3) 0.59794(12) 0.0670(7) Uani 1 1 d . . . . .
H15A H 1.0752 0.5926 0.5924 0.101 Uiso 1 1 calc GR . . . .
H15B H 1.1824 0.4443 0.5617 0.101 Uiso 1 1 calc GR . . . .
H15C H 1.2105 0.4867 0.6336 0.101 Uiso 1 1 calc GR . . . .
C24 C 1.2932(4) 0.9005(3) 0.91488(12) 0.0647(6) Uani 1 1 d . . . . .
H24A H 1.2016 0.9866 0.9098 0.097 Uiso 1 1 calc GR . . . .
H24B H 1.4008 0.8973 0.8822 0.097 Uiso 1 1 calc GR . . . .
H24C H 1.3740 0.9181 0.9543 0.097 Uiso 1 1 calc GR . . . .
C5 C -0.3819(4) -0.2588(3) 0.71793(11) 0.0632(6) Uani 1 1 d . . . . .
C6 C -0.2321(5) -0.2029(3) 0.76723(11) 0.0685(7) Uani 1 1 d . . . . .
C7 C -0.0328(4) -0.1086(3) 0.75812(10) 0.0629(6) Uani 1 1 d . . . . .
H19 H 1.125(3) 0.365(3) 0.8600(10) 0.050(6) Uiso 1 1 d . . . . .
H17 H 0.760(4) 0.208(2) 0.7890(9) 0.046(6) Uiso 1 1 d . . . . .
H23 H 0.657(4) 0.583(3) 0.9591(10) 0.056(6) Uiso 1 1 d . . . . .
H13 H 0.880(4) 0.429(3) 0.7000(10) 0.052(6) Uiso 1 1 d . . . . .
H10 H 0.496(4) 0.135(3) 0.5342(11) 0.057(6) Uiso 1 1 d . . . . .
H22 H 0.883(4) 0.825(3) 0.9622(11) 0.062(7) Uiso 1 1 d . . . . .
H20 H 1.342(4) 0.610(3) 0.8620(11) 0.065(7) Uiso 1 1 d . . . . .
H11 H 0.837(4) 0.295(3) 0.5178(12) 0.075(7) Uiso 1 1 d . . . . .
H4 H -0.422(4) -0.257(3) 0.6257(12) 0.065(7) Uiso 1 1 d . . . . .
H5 H -0.516(5) -0.332(3) 0.7247(13) 0.085(8) Uiso 1 1 d . . . . .
H2 H 0.163(4) 0.055(3) 0.5486(12) 0.067(7) Uiso 1 1 d . . . . .
H6 H -0.262(4) -0.232(3) 0.8092(14) 0.084(8) Uiso 1 1 d . . . . .
H7 H 0.072(5) -0.063(3) 0.7920(13) 0.083(8) Uiso 1 1 d . . . . .

loop_
_atom_site_aniso_label
_atom_site_aniso_U_11
_atom_site_aniso_U_22
_atom_site_aniso_U_33
_atom_site_aniso_U_23
_atom_site_aniso_U_13
_atom_site_aniso_U_12
S1 0.0399(2) 0.0384(3) 0.0242(2) 0.00101(17) -0.00140(16) -0.00336(17)
F1 0.0521(7) 0.0771(9) 0.0408(6) -0.0001(6) 0.0009(5) 0.0278(6)
O2 0.0337(6) 0.0586(8) 0.0256(6) -0.0043(5) -0.0016(5) 0.0005(5)
O3 0.0586(8) 0.0390(8) 0.0485(8) 0.0012(6) -0.0077(6) 0.0074(6)
O4 0.0565(8) 0.0554(9) 0.0312(7) 0.0014(6) 0.0090(6) -0.0113(6)
O1 0.0832(11) 0.0687(11) 0.0345(7) 0.0013(7) -0.0209(7) -0.0126(8)
N2 0.0627(10) 0.0497(10) 0.0258(8) 0.0006(7) -0.0110(7) 0.0051(8)
N1 0.0555(10) 0.0613(11) 0.0275(8) -0.0001(7) -0.0084(7) 0.0075(8)
C18 0.0336(8) 0.0373(10) 0.0244(8) 0.0000(7) -0.0021(6) -0.0008(7)
C16 0.0410(9) 0.0432(11) 0.0305(9) -0.0069(7) -0.0010(7) 0.0072(8)
C17 0.0362(9) 0.0485(11) 0.0263(8) -0.0064(7) -0.0016(7) 0.0032(8)
C21 0.0447(10) 0.0433(11) 0.0441(10) 0.0093(9) -0.0139(8) -0.0073(8)
C14 0.0460(10) 0.0457(11) 0.0278(8) 0.0021(8) -0.0029(7) 0.0146(8)
C23 0.0386(9) 0.0471(11) 0.0348(9) -0.0061(8) 0.0043(7) 0.0012(8)
C3 0.0575(11) 0.0400(11) 0.0350(10) -0.0009(8) -0.0075(8) 0.0121(9)
C1 0.0511(10) 0.0466(11) 0.0271(8) -0.0046(8) -0.0097(7) 0.0137(8)
C19 0.0378(9) 0.0466(12) 0.0457(11) -0.0048(9) 0.0059(8) 0.0028(8)
C22 0.0529(11) 0.0395(12) 0.0470(11) -0.0062(9) -0.0033(9) 0.0029(9)
C8 0.0550(11) 0.0486(12) 0.0308(9) -0.0008(8) -0.0058(8) 0.0107(9)
C9 0.0506(10) 0.0481(11) 0.0270(8) -0.0001(8) -0.0049(7) 0.0155(8)
C20 0.0350(10) 0.0602(14) 0.0539(12) 0.0060(10) 0.0075(9) -0.0044(9)
C13 0.0504(11) 0.0505(12) 0.0365(10) 0.0020(9) -0.0018(8) 0.0111(9)
C12 0.0516(11) 0.0562(13) 0.0444(11) 0.0120(10) 0.0061(9) 0.0181(9)
C2 0.0624(12) 0.0460(12) 0.0332(9) -0.0003(8) -0.0128(8) 0.0067(9)
C10 0.0622(13) 0.0710(15) 0.0275(9) -0.0031(10) -0.0032(9) 0.0151(11)
C11 0.0654(14) 0.0768(17) 0.0349(11) 0.0093(10) 0.0096(10) 0.0206(12)
C4 0.0651(14) 0.0519(14) 0.0474(12) 0.0011(10) -0.0104(10) 0.0009(10)
C15 0.0645(14) 0.0725(17) 0.0676(15) 0.0224(13) 0.0151(12) 0.0100(12)
C24 0.0644(14) 0.0505(14) 0.0746(16) 0.0150(11) -0.0169(12) -0.0166(11)
C5 0.0699(15) 0.0611(15) 0.0573(14) 0.0066(12) 0.0012(11) 0.0001(12)
C6 0.0823(17) 0.0793(18) 0.0427(13) 0.0097(12) 0.0054(11) 0.0009(14)
C7 0.0720(15) 0.0822(18) 0.0324(11) 0.0041(11) -0.0058(10) 0.0006(13)

loop_
_atom_type_symbol
_atom_type_description
_atom_type_scat_dispersion_real
_atom_type_scat_dispersion_imag
_atom_type_scat_source
C C 0.0033 0.0016 'International Tables Vol C Tables 4.2.6.8 and 6.1.1.4'
H H 0.0000 0.0000 'International Tables Vol C Tables 4.2.6.8 and 6.1.1.4'
F F 0.0171 0.0103 'International Tables Vol C Tables 4.2.6.8 and 6.1.1.4'
N N 0.0061 0.0033 'International Tables Vol C Tables 4.2.6.8 and 6.1.1.4'
O O 0.0106 0.0060 'International Tables Vol C Tables 4.2.6.8 and 6.1.1.4'
S S 0.1246 0.1234 'International Tables Vol C Tables 4.2.6.8 and 6.1.1.4'

loop_
_geom_angle_atom_site_label_1
_geom_angle_atom_site_label_2
_geom_angle_atom_site_label_3
_geom_angle
_geom_angle_site_symmetry_1
_geom_angle_site_symmetry_3
_geom_angle_publ_flag
O2 S1 C18 103.74(7) . . ?
O3 S1 O2 107.78(8) . . ?
O3 S1 O4 121.01(8) . . ?
O3 S1 C18 109.72(9) . . ?
O4 S1 O2 102.45(7) . . ?
O4 S1 C18 110.47(8) . . ?
C17 O2 S1 118.50(11) . . ?
C1 N2 H2 120.4(17) . . ?
C2 N2 C1 123.87(17) . . ?
C2 N2 H2 115.6(17) . . ?
C1 N1 C8 118.63(16) . . ?
C23 C18 S1 119.24(13) . . ?
C19 C18 S1 119.47(14) . . ?
C19 C18 C23 121.29(17) . . ?
F1 C16 C14 114.65(15) . . ?
C17 C16 F1 119.55(15) . . ?
C17 C16 C14 125.67(16) . . ?
O2 C17 H17 115.6(13) . . ?
C16 C17 O2 119.70(17) . . ?
C16 C17 H17 124.6(13) . . ?
C22 C21 C20 118.41(18) . . ?
C22 C21 C24 121.0(2) . . ?
C20 C21 C24 120.52(19) . . ?
C9 C14 C16 123.83(17) . . ?
C13 C14 C16 116.45(17) . . ?
C13 C14 C9 119.67(17) . . ?
C18 C23 H23 122.3(14) . . ?
C22 C23 C18 118.56(17) . . ?
C22 C23 H23 119.0(14) . . ?
C8 C3 C2 117.98(18) . . ?
C4 C3 C8 120.14(18) . . ?
C4 C3 C2 121.87(18) . . ?
N2 C1 C9 118.02(16) . . ?
N1 C1 N2 121.85(18) . . ?
N1 C1 C9 120.12(16) . . ?
C18 C19 C20 118.79(19) . . ?
C18 C19 H19 120.5(13) . . ?
C20 C19 H19 120.7(13) . . ?
C21 C22 C23 121.6(2) . . ?
C21 C22 H22 119.8(14) . . ?
C23 C22 H22 118.6(14) . . ?
N1 C8 C3 122.60(17) . . ?
N1 C8 C7 118.65(18) . . ?
C3 C8 C7 118.7(2) . . ?
C14 C9 C1 121.57(16) . . ?
C10 C9 C14 117.21(19) . . ?
C10 C9 C1 121.19(18) . . ?
C21 C20 H20 120.6(16) . . ?
C19 C20 C21 121.38(18) . . ?
C19 C20 H20 118.0(16) . . ?
C14 C13 C12 122.6(2) . . ?
C14 C13 H13 118.5(13) . . ?
C12 C13 H13 118.9(13) . . ?
C13 C12 C15 120.9(2) . . ?
C11 C12 C13 117.2(2) . . ?
C11 C12 C15 121.90(19) . . ?
O1 C2 N2 120.59(18) . . ?
O1 C2 C3 124.42(19) . . ?
N2 C2 C3 115.00(16) . . ?
C9 C10 H10 118.9(14) . . ?
C11 C10 C9 121.9(2) . . ?
C11 C10 H10 119.0(14) . . ?
C12 C11 H11 117.1(16) . . ?
C10 C11 C12 121.37(19) . . ?
C10 C11 H11 121.4(16) . . ?
C3 C4 H4 118.0(15) . . ?
C5 C4 C3 120.2(2) . . ?
C5 C4 H4 121.9(15) . . ?
C12 C15 H15A 109.5 . . ?
C12 C15 H15B 109.5 . . ?
C12 C15 H15C 109.5 . . ?
H15A C15 H15B 109.5 . . ?
H15A C15 H15C 109.5 . . ?
H15B C15 H15C 109.5 . . ?
C21 C24 H24A 109.5 . . ?
C21 C24 H24B 109.5 . . ?
C21 C24 H24C 109.5 . . ?
H24A C24 H24B 109.5 . . ?
H24A C24 H24C 109.5 . . ?
H24B C24 H24C 109.5 . . ?
C4 C5 C6 119.8(2) . . ?
C4 C5 H5 120.0(17) . . ?
C6 C5 H5 120.0(17) . . ?
C5 C6 H6 121.6(17) . . ?
C7 C6 C5 121.1(2) . . ?
C7 C6 H6 117.3(17) . . ?
C8 C7 H7 117.0(16) . . ?
C6 C7 C8 120.1(2) . . ?
C6 C7 H7 122.9(16) . . ?

loop_
_geom_bond_atom_site_label_1
_geom_bond_atom_site_label_2
_geom_bond_distance
_geom_bond_site_symmetry_2
_geom_bond_publ_flag
S1 O2 1.6046(12) . ?
S1 O3 1.4153(14) . ?
S1 O4 1.4167(13) . ?
S1 C18 1.7475(17) . ?
F1 C16 1.351(2) . ?
O2 C17 1.393(2) . ?
O1 C2 1.235(2) . ?
N2 C1 1.386(2) . ?
N2 C2 1.365(3) . ?
N2 H2 0.86(3) . ?
N1 C1 1.289(2) . ?
N1 C8 1.382(3) . ?
C18 C23 1.385(3) . ?
C18 C19 1.377(2) . ?
C16 C17 1.296(3) . ?
C16 C14 1.481(2) . ?
C17 H17 0.88(2) . ?
C21 C22 1.379(3) . ?
C21 C20 1.386(3) . ?
C21 C24 1.508(3) . ?
C14 C9 1.411(3) . ?
C14 C13 1.386(3) . ?
C23 C22 1.381(3) . ?
C23 H23 0.92(2) . ?
C3 C8 1.400(3) . ?
C3 C2 1.449(3) . ?
C3 C4 1.394(3) . ?
C1 C9 1.470(3) . ?
C19 C20 1.380(3) . ?
C19 H19 0.95(2) . ?
C22 H22 0.97(2) . ?
C8 C7 1.401(3) . ?
C9 C10 1.395(3) . ?
C20 H20 0.90(2) . ?
C13 C12 1.392(3) . ?
C13 H13 0.93(2) . ?
C12 C11 1.382(3) . ?
C12 C15 1.499(3) . ?
C10 C11 1.377(3) . ?
C10 H10 0.93(2) . ?
C11 H11 0.97(3) . ?
C4 C5 1.370(3) . ?
C4 H4 0.91(3) . ?
C15 H15A 0.9600 . ?
C15 H15B 0.9600 . ?
C15 H15C 0.9600 . ?
C24 H24A 0.9600 . ?
C24 H24B 0.9600 . ?
C24 H24C 0.9600 . ?
C5 C6 1.388(4) . ?
C5 H5 0.96(3) . ?
C6 C7 1.367(4) . ?
C6 H6 0.97(3) . ?
C7 H7 0.97(3) . ?
